data_7050588
loop_
_publ_author_name
'Jos\'e P\'erez'
'Luis Garc\'ia'
'Eduardo P\'erez'
'Jos\'e Luis Serrano'
'Jos\'e Francisco Mart\'inez'
'Gregorio S\'anchez'
'Gregorio L\'opez'
'Arturo Espinosa'
'Malva Liu'
'Franciso Sanz'

_publ_section_title
;
 Solid state conformational and theoretical study of complexes
 containing the (CxN)Pd moiety (CxN = 2-(phenylazo)phenyl-C,N and its
 derivatives)
;
_journal_issue 10
_journal_name_full 'New J. Chem.'
_journal_page_first 1490
_journal_page_last 1496
_journal_paper_doi 10.1039/b302653a
_journal_volume 27
_journal_year 2003
_chemical_formula_moiety 'C29 H26 N3 O2 P Pd'
_chemical_formula_sum 'C29 H26 N3 O2 P Pd'
_chemical_formula_weight 585.90
_chemical_name_systematic
;
?
;
_space_group_IT_number 14
_symmetry_cell_setting monoclinic
_symmetry_space_group_name_Hall '-P 2ybc'
_symmetry_space_group_name_H-M 'P 1 21/c 1'
_atom_sites_solution_hydrogens geom
_atom_sites_solution_primary Patterson
_atom_sites_solution_secondary difmap
_audit_creation_method SHELXL-97
_cell_angle_alpha 90.00
_cell_angle_beta 112.836(4)
_cell_angle_gamma 90.00
_cell_formula_units_Z 4
_cell_length_a 14.2880(11)
_cell_length_b 16.7260(15)
_cell_length_c 12.104(2)
_cell_measurement_reflns_used 25
_cell_measurement_temperature 293(2)
_cell_measurement_theta_max 0
_cell_measurement_theta_min 0
_cell_volume 2665.9(5)
_computing_structure_refinement 'SHELXL-97 (Sheldrick, 1997)'
_computing_structure_solution 'SHELXS-97 (Sheldrick, 1990)'
_diffrn_ambient_temperature 293(2)
_diffrn_measured_fraction_theta_full 0.000
_diffrn_measured_fraction_theta_max 0.994
_diffrn_radiation_monochromator graphite
_diffrn_radiation_source 'fine-focus sealed tube'
_diffrn_radiation_type MoK\a
_diffrn_radiation_wavelength 0.71073
_diffrn_reflns_av_R_equivalents 0.1806
_diffrn_reflns_av_sigmaI/netI 0.1497
_diffrn_reflns_limit_h_max 14
_diffrn_reflns_limit_h_min -14
_diffrn_reflns_limit_k_max 17
_diffrn_reflns_limit_k_min -17
_diffrn_reflns_limit_l_max 12
_diffrn_reflns_limit_l_min -12
_diffrn_reflns_number 10109
_diffrn_reflns_theta_full 0.50
_diffrn_reflns_theta_max 21.81
_diffrn_reflns_theta_min 3.04
_exptl_absorpt_coefficient_mu 0.787
_exptl_absorpt_correction_type none
_exptl_crystal_colour yellow
_exptl_crystal_density_diffrn 1.460
_exptl_crystal_density_method 'not measured'
_exptl_crystal_description prism
_exptl_crystal_F_000 1192
_exptl_crystal_size_max 0.40
_exptl_crystal_size_mid 0.25
_exptl_crystal_size_min 0.20
_refine_diff_density_max 0.490
_refine_diff_density_min -0.545
_refine_diff_density_rms 0.098
_refine_ls_extinction_method none
_refine_ls_goodness_of_fit_ref 1.015
_refine_ls_hydrogen_treatment mixed
_refine_ls_matrix_type full
_refine_ls_number_parameters 325
_refine_ls_number_reflns 3169
_refine_ls_number_restraints 0
_refine_ls_restrained_S_all 1.015
_refine_ls_R_factor_all 0.1397
_refine_ls_R_factor_gt 0.0610
_refine_ls_shift/su_max 0.000
_refine_ls_shift/su_mean 0.000
_refine_ls_structure_factor_coef Fsqd
_refine_ls_weighting_details 'calc w=1/[\s^2^(Fo^2^)+(0.0515P)^2^+1.7625P] where P=(Fo^2^+2Fc^2^)/3'
_refine_ls_weighting_scheme calc
_refine_ls_wR_factor_gt 0.1215
_refine_ls_wR_factor_ref 0.1492
_reflns_number_gt 1721
_reflns_number_total 3169
_reflns_threshold_expression >2sigma(I)
_cod_data_source_file b302653a.txt
_cod_data_source_block compound_3
_cod_original_sg_symbol_H-M P21/c
_cod_database_code 7050588

loop_
_symmetry_equiv_pos_as_xyz
'x, y, z'
'-x, y+1/2, -z+1/2'
'-x, -y, -z'
'x, -y-1/2, z-1/2'

loop_
_atom_site_label
_atom_site_type_symbol
_atom_site_fract_x
_atom_site_fract_y
_atom_site_fract_z
_atom_site_U_iso_or_equiv
_atom_site_adp_type
_atom_site_occupancy
_atom_site_symmetry_multiplicity
_atom_site_calc_flag
_atom_site_refinement_flags
_atom_site_disorder_assembly
_atom_site_disorder_group
Pd1 Pd 0.31771(7) 0.43056(5) 0.51544(7) 0.0456(3) Uani 1 1 d . . .
N3 N 0.2228(8) 0.5247(6) 0.4937(7) 0.049(3) Uani 1 1 d . . .
P1 P 0.3103(2) 0.44559(18) 0.3274(2) 0.0470(9) Uani 1 1 d . . .
N2 N 0.3485(7) 0.4167(5) 0.6957(7) 0.043(2) Uani 1 1 d . . .
N1 N 0.4190(8) 0.3687(6) 0.7543(7) 0.054(3) Uani 1 1 d . . .
C6 C 0.4530(9) 0.3217(7) 0.6813(9) 0.044(3) Uani 1 1 d . . .
C5 C 0.5223(10) 0.2607(7) 0.7333(9) 0.059(4) Uani 1 1 d . . .
H5 H 0.5499 0.2543 0.8161 0.071 Uiso 1 1 calc R . .
C1 C 0.4140(8) 0.3387(6) 0.5557(9) 0.042(3) Uani 1 1 d . . .
C17 C 0.2313(10) 0.5291(7) 0.2453(9) 0.050(3) Uani 1 1 d . . .
C12 C 0.2064(10) 0.4741(9) 0.7336(11) 0.069(4) Uani 1 1 d . . .
H12 H 0.1629 0.4531 0.6605 0.082 Uiso 1 1 calc R . .
C7 C 0.3087(10) 0.4609(7) 0.7700(10) 0.056(3) Uani 1 1 d . . .
C3 C 0.5101(10) 0.2229(7) 0.5396(10) 0.063(4) Uani 1 1 d . . .
H3 H 0.5274 0.1879 0.4909 0.075 Uiso 1 1 calc R . .
C26 C 0.1535(13) 0.2411(9) 0.0740(13) 0.084(5) Uani 1 1 d . . .
H26 H 0.1191 0.1998 0.0229 0.100 Uiso 1 1 calc R . .
C23 C 0.2543(9) 0.3623(7) 0.2267(9) 0.050(3) Uani 1 1 d . . .
C28 C 0.2704(10) 0.3509(7) 0.1226(10) 0.064(4) Uani 1 1 d . . .
H28 H 0.3143 0.3842 0.1039 0.076 Uiso 1 1 calc R . .
C4 C 0.5494(10) 0.2104(7) 0.6620(9) 0.061(4) Uani 1 1 d . . .
H4 H 0.5938 0.1682 0.6954 0.074 Uiso 1 1 calc R . .
C8 C 0.3712(10) 0.4906(8) 0.8804(10) 0.064(4) Uani 1 1 d . . .
H8 H 0.4406 0.4806 0.9088 0.077 Uiso 1 1 calc R . .
C18 C 0.1288(10) 0.5205(8) 0.1755(10) 0.062(4) Uani 1 1 d . . .
H18 H 0.0999 0.4699 0.1676 0.074 Uiso 1 1 calc R . .
C10 C 0.2297(12) 0.5454(8) 0.9081(12) 0.077(4) Uani 1 1 d . . .
H10 H 0.2021 0.5732 0.9549 0.092 Uiso 1 1 calc R . .
C19 C 0.0695(10) 0.5823(9) 0.1187(10) 0.070(4) Uani 1 1 d . . .
H19 H 0.0018 0.5736 0.0693 0.084 Uiso 1 1 calc R . .
C22 C 0.2710(11) 0.6057(8) 0.2612(11) 0.074(4) Uani 1 1 d . . .
H22 H 0.3388 0.6142 0.3103 0.089 Uiso 1 1 calc R . .
C9 C 0.3324(11) 0.5351(8) 0.9497(11) 0.071(4) Uani 1 1 d . . .
H9 H 0.3751 0.5572 1.0222 0.086 Uiso 1 1 calc R . .
C24 C 0.1874(12) 0.3132(8) 0.2503(10) 0.075(5) Uani 1 1 d . . .
H24 H 0.1756 0.3208 0.3199 0.090 Uiso 1 1 calc R . .
C2 C 0.4454(10) 0.2863(7) 0.4874(9) 0.059(4) Uani 1 1 d . . .
H2 H 0.4225 0.2940 0.4050 0.070 Uiso 1 1 calc R . .
C27 C 0.2195(13) 0.2884(9) 0.0453(10) 0.079(5) Uani 1 1 d . . .
H27 H 0.2304 0.2790 -0.0245 0.095 Uiso 1 1 calc R . .
C11 C 0.1663(11) 0.5159(9) 0.7991(11) 0.077(4) Uani 1 1 d . . .
H11 H 0.0967 0.5247 0.7711 0.092 Uiso 1 1 calc R . .
C25 C 0.1385(13) 0.2541(8) 0.1740(12) 0.084(5) Uani 1 1 d . . .
H25 H 0.0933 0.2218 0.1918 0.101 Uiso 1 1 calc R . .
C20 C 0.1083(12) 0.6573(10) 0.1335(12) 0.080(4) Uani 1 1 d . . .
H20 H 0.0669 0.7004 0.0964 0.096 Uiso 1 1 calc R . .
C21 C 0.2100(14) 0.6694(9) 0.2042(14) 0.103(6) Uani 1 1 d . . .
H21 H 0.2372 0.7206 0.2134 0.123 Uiso 1 1 calc R . .
C29 C 0.4329(9) 0.4649(7) 0.3229(10) 0.063(4) Uani 1 1 d . . .
H29A H 0.4647 0.5088 0.3750 0.094 Uiso 1 1 calc R . .
H29B H 0.4247 0.4780 0.2424 0.094 Uiso 1 1 calc R . .
H29C H 0.4748 0.4181 0.3488 0.094 Uiso 1 1 calc R . .
O1 O 0.0741(7) 0.4537(6) 0.4022(7) 0.075(3) Uani 1 1 d . . .
C13 C 0.1193(13) 0.5181(10) 0.4421(11) 0.067(4) Uani 1 1 d . . .
C14 C 0.0672(12) 0.5959(9) 0.4361(13) 0.095(5) Uani 1 1 d . . .
H14A H 0.0224 0.5934 0.4790 0.114 Uiso 1 1 calc R . .
H14B H 0.0279 0.6110 0.3536 0.114 Uiso 1 1 calc R . .
O2 O 0.3332(8) 0.6254(6) 0.5775(9) 0.099(4) Uani 1 1 d . . .
C16 C 0.2489(13) 0.6045(10) 0.5262(11) 0.075(5) Uani 1 1 d . . .
C15 C 0.1532(12) 0.6545(9) 0.4952(14) 0.104(6) Uani 1 1 d . . .
H15A H 0.1491 0.6773 0.5669 0.125 Uiso 1 1 calc R . .
H15B H 0.1517 0.6975 0.4407 0.125 Uiso 1 1 calc R . .

loop_
_atom_site_aniso_label
_atom_site_aniso_U_11
_atom_site_aniso_U_22
_atom_site_aniso_U_33
_atom_site_aniso_U_23
_atom_site_aniso_U_13
_atom_site_aniso_U_12
Pd1 0.0480(6) 0.0502(5) 0.0368(4) -0.0010(5) 0.0147(4) 0.0013(6)
N3 0.043(7) 0.051(7) 0.049(6) -0.005(5) 0.012(5) 0.011(5)
P1 0.046(2) 0.050(2) 0.0418(15) -0.0001(14) 0.0130(14) -0.0020(17)
N2 0.042(6) 0.043(6) 0.045(5) 0.007(5) 0.018(4) 0.009(5)
N1 0.064(7) 0.053(7) 0.041(5) 0.004(5) 0.017(5) -0.012(6)
C6 0.043(8) 0.050(8) 0.041(6) -0.002(6) 0.018(6) 0.004(6)
C5 0.088(11) 0.052(8) 0.035(6) 0.010(6) 0.020(7) 0.007(8)
C1 0.026(7) 0.042(7) 0.051(7) 0.008(5) 0.008(5) 0.000(6)
C17 0.060(9) 0.043(8) 0.041(6) 0.008(5) 0.013(6) 0.002(7)
C12 0.045(10) 0.105(12) 0.056(7) -0.006(7) 0.020(7) -0.011(8)
C7 0.060(9) 0.057(8) 0.048(7) -0.008(6) 0.017(7) -0.010(7)
C3 0.088(11) 0.053(8) 0.052(7) -0.012(6) 0.031(7) 0.008(8)
C26 0.093(13) 0.053(10) 0.085(11) -0.011(8) 0.013(10) -0.002(9)
C23 0.056(9) 0.038(8) 0.045(7) 0.002(5) 0.009(6) 0.004(7)
C28 0.076(10) 0.063(9) 0.052(7) -0.012(6) 0.024(7) 0.009(8)
C4 0.071(10) 0.060(9) 0.049(7) 0.003(6) 0.019(7) 0.013(8)
C8 0.054(9) 0.081(10) 0.052(7) -0.006(7) 0.016(7) 0.014(8)
C18 0.061(10) 0.062(9) 0.056(8) 0.012(6) 0.017(7) 0.006(8)
C10 0.085(12) 0.081(11) 0.076(9) -0.015(7) 0.044(8) 0.011(9)
C19 0.062(9) 0.074(10) 0.062(8) 0.023(7) 0.011(6) -0.005(9)
C22 0.063(10) 0.058(9) 0.084(9) 0.022(7) 0.008(7) 0.009(8)
C9 0.058(10) 0.097(11) 0.058(8) -0.020(7) 0.021(7) -0.001(8)
C24 0.111(13) 0.058(9) 0.056(8) -0.007(7) 0.031(8) -0.030(10)
C2 0.082(10) 0.057(9) 0.038(6) 0.002(6) 0.025(6) 0.020(8)
C27 0.106(13) 0.082(12) 0.046(7) -0.019(8) 0.026(8) 0.025(10)
C11 0.068(10) 0.108(12) 0.064(8) -0.024(8) 0.037(8) -0.008(9)
C25 0.125(15) 0.058(10) 0.077(9) -0.016(8) 0.046(10) -0.028(10)
C20 0.064(11) 0.079(12) 0.093(10) 0.032(8) 0.026(9) 0.015(9)
C21 0.099(15) 0.046(10) 0.141(14) 0.013(9) 0.023(11) 0.010(10)
C29 0.066(9) 0.064(9) 0.057(7) 0.007(6) 0.022(6) 0.003(8)
O1 0.057(6) 0.081(8) 0.082(6) -0.012(5) 0.021(5) 0.002(6)
C13 0.082(13) 0.077(12) 0.045(7) 0.006(7) 0.028(8) 0.021(10)
C14 0.078(12) 0.096(13) 0.099(11) 0.001(9) 0.023(9) 0.024(11)
O2 0.069(8) 0.085(8) 0.115(8) -0.034(6) 0.005(6) -0.006(7)
C16 0.078(13) 0.077(12) 0.059(8) -0.011(7) 0.016(8) 0.025(10)
C15 0.085(14) 0.080(11) 0.127(13) -0.036(10) 0.018(10) 0.017(10)

loop_
_atom_type_symbol
_atom_type_description
_atom_type_scat_dispersion_real
_atom_type_scat_dispersion_imag
_atom_type_scat_source
C C 0.0033 0.0016 'International Tables Vol C Tables 4.2.6.8 and 6.1.1.4'
H H 0.0000 0.0000 'International Tables Vol C Tables 4.2.6.8 and 6.1.1.4'
N N 0.0061 0.0033 'International Tables Vol C Tables 4.2.6.8 and 6.1.1.4'
O O 0.0106 0.0060 'International Tables Vol C Tables 4.2.6.8 and 6.1.1.4'
P P 0.1023 0.0942 'International Tables Vol C Tables 4.2.6.8 and 6.1.1.4'
Pd Pd -0.9988 1.0072 'International Tables Vol C Tables 4.2.6.8 and 6.1.1.4'

loop_
_geom_angle_atom_site_label_1
_geom_angle_atom_site_label_2
_geom_angle_atom_site_label_3
_geom_angle
_geom_angle_site_symmetry_1
_geom_angle_site_symmetry_3
_geom_angle_publ_flag
C1 Pd1 N3 173.8(4) . . ?
C1 Pd1 N2 79.1(4) . . ?
N3 Pd1 N2 94.7(4) . . ?
C1 Pd1 P1 95.2(3) . . ?
N3 Pd1 P1 90.9(3) . . ?
N2 Pd1 P1 171.2(3) . . ?
C13 N3 C16 109.1(12) . . ?
C13 N3 Pd1 123.1(10) . . ?
C16 N3 Pd1 127.8(10) . . ?
C29 P1 C23 107.2(6) . . ?
C29 P1 C17 104.4(6) . . ?
C23 P1 C17 101.7(5) . . ?
C29 P1 Pd1 112.7(4) . . ?
C23 P1 Pd1 115.3(4) . . ?
C17 P1 Pd1 114.3(4) . . ?
N1 N2 C7 113.4(9) . . ?
N1 N2 Pd1 117.3(7) . . ?
C7 N2 Pd1 128.9(8) . . ?
N2 N1 C6 113.4(9) . . ?
C5 C6 N1 119.1(10) . . ?
C5 C6 C1 122.8(10) . . ?
N1 C6 C1 118.1(10) . . ?
C4 C5 C6 119.6(10) . . ?
C2 C1 C6 115.0(10) . . ?
C2 C1 Pd1 133.7(8) . . ?
C6 C1 Pd1 111.1(8) . . ?
C22 C17 C18 117.5(11) . . ?
C22 C17 P1 119.9(9) . . ?
C18 C17 P1 122.3(10) . . ?
C11 C12 C7 122.7(12) . . ?
C12 C7 C8 117.5(12) . . ?
C12 C7 N2 120.8(11) . . ?
C8 C7 N2 121.7(12) . . ?
C4 C3 C2 121.8(11) . . ?
C25 C26 C27 120.4(13) . . ?
C24 C23 C28 119.0(11) . . ?
C24 C23 P1 118.6(10) . . ?
C28 C23 P1 122.1(10) . . ?
C23 C28 C27 119.0(14) . . ?
C5 C4 C3 119.1(12) . . ?
C7 C8 C9 121.2(12) . . ?
C19 C18 C17 122.6(13) . . ?
C9 C10 C11 121.6(13) . . ?
C18 C19 C20 120.0(13) . . ?
C17 C22 C21 120.0(13) . . ?
C10 C9 C8 118.0(11) . . ?
C25 C24 C23 120.9(13) . . ?
C3 C2 C1 121.4(10) . . ?
C26 C27 C28 119.2(13) . . ?
C12 C11 C10 118.9(14) . . ?
C26 C25 C24 121.4(15) . . ?
C19 C20 C21 119.6(14) . . ?
C22 C21 C20 120.2(15) . . ?
O1 C13 N3 123.3(13) . . ?
O1 C13 C14 124.1(14) . . ?
N3 C13 C14 112.6(14) . . ?
C13 C14 C15 104.1(13) . . ?
O2 C16 N3 122.6(14) . . ?
O2 C16 C15 127.3(15) . . ?
N3 C16 C15 109.9(14) . . ?
C14 C15 C16 104.3(12) . . ?

loop_
_geom_bond_atom_site_label_1
_geom_bond_atom_site_label_2
_geom_bond_distance
_geom_bond_site_symmetry_2
_geom_bond_publ_flag
Pd1 C1 1.992(11) . ?
Pd1 N3 2.027(10) . ?
Pd1 N2 2.065(8) . ?
Pd1 P1 2.251(3) . ?
N3 C13 1.369(16) . ?
N3 C16 1.400(17) . ?
P1 C29 1.804(13) . ?
P1 C23 1.819(11) . ?
P1 C17 1.828(11) . ?
N2 N1 1.268(11) . ?
N2 C7 1.441(14) . ?
N1 C6 1.402(14) . ?
C6 C5 1.390(15) . ?
C6 C1 1.431(13) . ?
C5 C4 1.366(16) . ?
C1 C2 1.393(14) . ?
C17 C22 1.383(15) . ?
C17 C18 1.385(16) . ?
C12 C11 1.341(17) . ?
C12 C7 1.371(17) . ?
C7 C8 1.380(15) . ?
C3 C4 1.381(14) . ?
C3 C2 1.387(15) . ?
C26 C25 1.327(19) . ?
C26 C27 1.37(2) . ?
C23 C24 1.372(17) . ?
C23 C28 1.378(16) . ?
C28 C27 1.404(17) . ?
C8 C9 1.387(17) . ?
C18 C19 1.345(16) . ?
C10 C9 1.366(18) . ?
C10 C11 1.370(16) . ?
C19 C20 1.355(17) . ?
C22 C21 1.381(17) . ?
C24 C25 1.348(16) . ?
C20 C21 1.385(18) . ?
O1 C13 1.252(15) . ?
C13 C14 1.487(18) . ?
C14 C15 1.517(19) . ?
O2 C16 1.173(17) . ?
C16 C15 1.521(19) . ?
